data_7109319
loop_
_publ_author_name
'Xiaolu Song'
'Zhe Wang'
'Jin Zhao'
'T. S. Andy Hor'

_publ_section_title
;
 Sodium cubane and double-cubane aggregates of hybridised salicylaldimines
 and their transmetallation to nickel for catalytic ethylene
 oligomerisation
;
_journal_name_full Chem.Commun.
_journal_page_first 4992
_journal_paper_doi 10.1039/c3cc40320c
_journal_volume 49
_journal_year 2013
_chemical_formula_sum 'C37 H50 Cl3 N3 Ni3 O7'
_chemical_formula_weight 931.28
_chemical_name_systematic
;
?
;
_space_group_IT_number 14
_symmetry_cell_setting monoclinic
_symmetry_space_group_name_Hall '-P 2ybc'
_symmetry_space_group_name_H-M 'P 1 21/c 1'
_atom_sites_solution_hydrogens geom
_atom_sites_solution_primary direct
_atom_sites_solution_secondary difmap
_audit_creation_method SHELXL-97
_cell_angle_alpha 90.00
_cell_angle_beta 104.568(3)
_cell_angle_gamma 90.00
_cell_formula_units_Z 4
_cell_length_a 18.722(2)
_cell_length_b 10.9768(13)
_cell_length_c 20.175(2)
_cell_measurement_reflns_used 889
_cell_measurement_temperature 100(2)
_cell_measurement_theta_max 24.25
_cell_measurement_theta_min 2.90
_cell_volume 4012.8(8)
_computing_cell_refinement 'Bruker SMART'
_computing_data_collection 'Bruker SMART'
_computing_data_reduction 'Bruker SAINT'
_computing_molecular_graphics 'Bruker SHELXTL'
_computing_publication_material 'Bruker SHELXTL'
_computing_structure_refinement 'SHELXL-97 (Sheldrick, 1997)'
_computing_structure_solution 'SHELXS-97 (Sheldrick, 1990)'
_diffrn_ambient_temperature 100(2)
_diffrn_measured_fraction_theta_full 0.999
_diffrn_measured_fraction_theta_max 0.999
_diffrn_measurement_device_type 'CCD area detector'
_diffrn_measurement_method 'phi and omega scans'
_diffrn_radiation_monochromator graphite
_diffrn_radiation_source 'fine-focus sealed tube'
_diffrn_radiation_type MoK\a
_diffrn_radiation_wavelength 0.71073
_diffrn_reflns_av_R_equivalents 0.0516
_diffrn_reflns_av_sigmaI/netI 0.0601
_diffrn_reflns_limit_h_max 24
_diffrn_reflns_limit_h_min -21
_diffrn_reflns_limit_k_max 11
_diffrn_reflns_limit_k_min -14
_diffrn_reflns_limit_l_max 23
_diffrn_reflns_limit_l_min -26
_diffrn_reflns_number 28117
_diffrn_reflns_theta_full 27.50
_diffrn_reflns_theta_max 27.50
_diffrn_reflns_theta_min 2.09
_exptl_absorpt_coefficient_mu 1.643
_exptl_absorpt_correction_T_max 0.8529
_exptl_absorpt_correction_T_min 0.6561
_exptl_absorpt_correction_type multi-scan
_exptl_absorpt_process_details 'Sadabs, (Sheldrick 2001)'
_exptl_crystal_colour green
_exptl_crystal_density_diffrn 1.542
_exptl_crystal_density_meas ?
_exptl_crystal_density_method 'not measured'
_exptl_crystal_description plate
_exptl_crystal_F_000 1936
_exptl_crystal_size_max 0.28
_exptl_crystal_size_mid 0.26
_exptl_crystal_size_min 0.10
_refine_diff_density_max 0.834
_refine_diff_density_min -0.353
_refine_diff_density_rms 0.105
_refine_ls_extinction_method none
_refine_ls_goodness_of_fit_ref 1.022
_refine_ls_hydrogen_treatment constr
_refine_ls_matrix_type full
_refine_ls_number_parameters 481
_refine_ls_number_reflns 9204
_refine_ls_number_restraints 0
_refine_ls_restrained_S_all 1.022
_refine_ls_R_factor_all 0.0670
_refine_ls_R_factor_gt 0.0461
_refine_ls_shift/su_max 0.001
_refine_ls_shift/su_mean 0.000
_refine_ls_structure_factor_coef Fsqd
_refine_ls_weighting_details 'calc w=1/[\s^2^(Fo^2^)+(0.0560P)^2^+0.0000P] where P=(Fo^2^+2Fc^2^)/3'
_refine_ls_weighting_scheme calc
_refine_ls_wR_factor_gt 0.1029
_refine_ls_wR_factor_ref 0.1111
_reflns_number_gt 7002
_reflns_number_total 9204
_reflns_threshold_expression >2sigma(I)
_cod_data_source_file c3cc40320c.txt
_cod_data_source_block b348
_cod_depositor_comments
;
The following automatic conversions were performed:

'_exptl_crystal_density_meas' value 'Not Measured' was changed to '?'
- the value is perceived as not measured.

Automatic conversion script
Id: cif_fix_values 3008 2015-01-20 13:52:24Z robertas 
;
_cod_original_cell_volume 4012.7(8)
_cod_original_sg_symbol_H-M P2(1)/c
_cod_database_code 7109319

loop_
_symmetry_equiv_pos_as_xyz
'x, y, z'
'-x, y+1/2, -z+1/2'
'-x, -y, -z'
'x, -y-1/2, z-1/2'

loop_
_atom_site_label
_atom_site_type_symbol
_atom_site_fract_x
_atom_site_fract_y
_atom_site_fract_z
_atom_site_U_iso_or_equiv
_atom_site_adp_type
_atom_site_occupancy
_atom_site_symmetry_multiplicity
_atom_site_calc_flag
_atom_site_refinement_flags
Ni1 Ni 0.78429(2) 0.73841(4) 0.571759(18) 0.01813(10) Uani 1 1 d .
Ni2 Ni 0.88264(2) 0.93238(4) 0.643487(18) 0.01854(10) Uani 1 1 d .
Ni3 Ni 0.75638(2) 0.98769(4) 0.524654(19) 0.01985(11) Uani 1 1 d .
Cl1 Cl 0.88411(4) 0.71203(7) 0.67205(4) 0.02183(17) Uani 1 1 d .
Cl2 Cl 0.83936(4) 1.13304(7) 0.60111(4) 0.02314(17) Uani 1 1 d .
Cl3 Cl 0.76909(5) 1.07335(8) 0.42341(4) 0.02826(19) Uani 1 1 d .
O1 O 0.85338(11) 0.8749(2) 0.54626(10) 0.0191(4) Uani 1 1 d .
O2 O 0.90302(11) 0.9892(2) 0.74567(10) 0.0243(5) Uani 1 1 d .
O3 O 0.76592(11) 0.9036(2) 0.61907(10) 0.0191(4) Uani 1 1 d .
O4 O 0.52878(13) 1.3213(2) 0.39456(12) 0.0347(6) Uani 1 1 d .
O5 O 0.71680(11) 0.8119(2) 0.48939(10) 0.0212(5) Uani 1 1 d .
O6 O 0.67459(15) 0.3310(3) 0.70310(13) 0.0510(8) Uani 1 1 d .
O7 O 0.81997(11) 0.5959(2) 0.52099(10) 0.0231(5) Uani 1 1 d .
N1 N 0.98955(14) 0.9357(2) 0.64458(12) 0.0207(6) Uani 1 1 d .
N2 N 0.65402(14) 1.0497(3) 0.52483(13) 0.0244(6) Uani 1 1 d .
N3 N 0.70174(14) 0.6415(2) 0.59413(12) 0.0217(6) Uani 1 1 d .
C1 C 0.89779(16) 0.8509(3) 0.50461(14) 0.0188(6) Uani 1 1 d .
C2 C 0.86579(17) 0.8142(3) 0.43720(15) 0.0211(7) Uani 1 1 d .
H2 H 0.8136 0.8097 0.4212 0.025 Uiso 1 1 calc R
C3 C 0.90997(18) 0.7843(3) 0.39368(15) 0.0227(7) Uani 1 1 d .
H3 H 0.8877 0.7596 0.3480 0.027 Uiso 1 1 calc R
C4 C 0.98617(18) 0.7901(3) 0.41607(16) 0.0240(7) Uani 1 1 d .
H4 H 1.0160 0.7668 0.3865 0.029 Uiso 1 1 calc R
C5 C 1.01847(17) 0.8301(3) 0.48169(16) 0.0221(7) Uani 1 1 d .
H5 H 1.0706 0.8372 0.4964 0.026 Uiso 1 1 calc R
C6 C 0.97505(16) 0.8604(3) 0.52712(15) 0.0180(6) Uani 1 1 d .
C7 C 1.01598(17) 0.9024(3) 0.59454(15) 0.0213(7) Uani 1 1 d .
H7 H 1.0681 0.9054 0.6023 0.026 Uiso 1 1 calc R
C8 C 1.04318(17) 0.9735(3) 0.70789(15) 0.0266(7) Uani 1 1 d .
H8A H 1.0399 1.0628 0.7137 0.032 Uiso 1 1 calc R
H8B H 1.0937 0.9542 0.7043 0.032 Uiso 1 1 calc R
C9 C 1.02871(18) 0.9095(3) 0.76981(15) 0.0268(7) Uani 1 1 d .
H9A H 1.0115 0.8254 0.7569 0.032 Uiso 1 1 calc R
H9B H 1.0754 0.9042 0.8061 0.032 Uiso 1 1 calc R
C10 C 0.97141(17) 0.9753(3) 0.79776(15) 0.0254(7) Uani 1 1 d .
H10A H 0.9621 0.9288 0.8368 0.031 Uiso 1 1 calc R
H10B H 0.9904 1.0566 0.8148 0.031 Uiso 1 1 calc R
C11 C 0.85560(19) 1.0730(3) 0.76728(17) 0.0309(8) Uani 1 1 d .
H11A H 0.8436 1.0422 0.8088 0.046 Uiso 1 1 calc R
H11B H 0.8101 1.0827 0.7310 0.046 Uiso 1 1 calc R
H11C H 0.8804 1.1521 0.7770 0.046 Uiso 1 1 calc R
C12 C 0.71674(17) 0.9034(3) 0.65790(15) 0.0224(7) Uani 1 1 d .
C13 C 0.73508(18) 0.8508(3) 0.72283(16) 0.0254(7) Uani 1 1 d .
H13 H 0.7835 0.8194 0.7404 0.030 Uiso 1 1 calc R
C14 C 0.6851(2) 0.8429(3) 0.76211(17) 0.0325(8) Uani 1 1 d .
H14 H 0.6994 0.8062 0.8061 0.039 Uiso 1 1 calc R
C15 C 0.6140(2) 0.8879(4) 0.73832(19) 0.0367(9) Uani 1 1 d .
H15 H 0.5789 0.8805 0.7649 0.044 Uiso 1 1 calc R
C16 C 0.59559(19) 0.9435(3) 0.67511(19) 0.0342(8) Uani 1 1 d .
H16 H 0.5474 0.9762 0.6589 0.041 Uiso 1 1 calc R
C17 C 0.64531(18) 0.9537(3) 0.63367(16) 0.0255(7) Uani 1 1 d .
C18 C 0.61907(17) 1.0206(3) 0.56965(17) 0.0260(7) Uani 1 1 d .
H18 H 0.5690 1.0462 0.5598 0.031 Uiso 1 1 calc R
C19 C 0.61273(18) 1.1265(3) 0.46773(17) 0.0280(7) Uani 1 1 d .
H19A H 0.5591 1.1178 0.4633 0.034 Uiso 1 1 calc R
H19B H 0.6231 1.0990 0.4243 0.034 Uiso 1 1 calc R
C20 C 0.63479(18) 1.2586(3) 0.48031(16) 0.0258(7) Uani 1 1 d .
H20A H 0.6160 1.2897 0.5188 0.031 Uiso 1 1 calc R
H20B H 0.6893 1.2643 0.4940 0.031 Uiso 1 1 calc R
C21 C 0.60570(18) 1.3381(3) 0.41822(17) 0.0307(8) Uani 1 1 d .
H21A H 0.6166 1.4247 0.4304 0.037 Uiso 1 1 calc R
H21B H 0.6301 1.3162 0.3817 0.037 Uiso 1 1 calc R
C22 C 0.4991(2) 1.3858(4) 0.33308(18) 0.0414(10) Uani 1 1 d .
H22A H 0.5051 1.4735 0.3417 0.062 Uiso 1 1 calc R
H22B H 0.4465 1.3666 0.3164 0.062 Uiso 1 1 calc R
H22C H 0.5250 1.3619 0.2986 0.062 Uiso 1 1 calc R
C23 C 0.64765(17) 0.7819(3) 0.46039(15) 0.0225(7) Uani 1 1 d .
C24 C 0.61297(18) 0.8314(3) 0.39575(15) 0.0245(7) Uani 1 1 d .
H24 H 0.6396 0.8856 0.3741 0.029 Uiso 1 1 calc R
C25 C 0.54117(18) 0.8021(3) 0.36373(17) 0.0298(8) Uani 1 1 d .
H25 H 0.5190 0.8361 0.3201 0.036 Uiso 1 1 calc R
C26 C 0.50004(18) 0.7230(3) 0.39426(17) 0.0312(8) Uani 1 1 d .
H26 H 0.4505 0.7031 0.3719 0.037 Uiso 1 1 calc R
C27 C 0.53300(18) 0.6756(3) 0.45682(17) 0.0307(8) Uani 1 1 d .
H27 H 0.5052 0.6231 0.4782 0.037 Uiso 1 1 calc R
C28 C 0.60654(17) 0.7012(3) 0.49101(16) 0.0237(7) Uani 1 1 d .
C29 C 0.63515(17) 0.6419(3) 0.55662(16) 0.0253(7) Uani 1 1 d .
H29 H 0.6002 0.5977 0.5741 0.030 Uiso 1 1 calc R
C30 C 0.71570(18) 0.5641(3) 0.65615(16) 0.0271(7) Uani 1 1 d .
H30A H 0.6690 0.5521 0.6699 0.033 Uiso 1 1 calc R
H30B H 0.7511 0.6055 0.6942 0.033 Uiso 1 1 calc R
C31 C 0.7463(2) 0.4425(3) 0.64326(18) 0.0327(8) Uani 1 1 d .
H31A H 0.7970 0.4533 0.6378 0.039 Uiso 1 1 calc R
H31B H 0.7156 0.4078 0.6001 0.039 Uiso 1 1 calc R
C32 C 0.7478(2) 0.3542(4) 0.70196(19) 0.0368(9) Uani 1 1 d .
H32A H 0.7727 0.2775 0.6948 0.044 Uiso 1 1 calc R
H32B H 0.7752 0.3905 0.7460 0.044 Uiso 1 1 calc R
C33 C 0.6693(3) 0.2544(5) 0.7580(2) 0.0654(16) Uani 1 1 d .
H33A H 0.6894 0.1740 0.7519 0.098 Uiso 1 1 calc R
H33B H 0.6174 0.2463 0.7588 0.098 Uiso 1 1 calc R
H33C H 0.6973 0.2900 0.8013 0.098 Uiso 1 1 calc R
C34 C 0.77031(19) 0.5298(3) 0.46560(17) 0.0304(8) Uani 1 1 d .
H34A H 0.7559 0.5811 0.4240 0.036 Uiso 1 1 calc R
H34B H 0.7252 0.5046 0.4791 0.036 Uiso 1 1 calc R
C35 C 0.8139(2) 0.4188(3) 0.45270(19) 0.0339(8) Uani 1 1 d .
H35A H 0.8083 0.3497 0.4825 0.041 Uiso 1 1 calc R
H35B H 0.7986 0.3928 0.4042 0.041 Uiso 1 1 calc R
C36 C 0.89232(18) 0.4679(3) 0.47123(17) 0.0293(8) Uani 1 1 d .
H36A H 0.9289 0.4010 0.4822 0.035 Uiso 1 1 calc R
H36B H 0.9022 0.5177 0.4336 0.035 Uiso 1 1 calc R
C37 C 0.89373(17) 0.5445(3) 0.53336(16) 0.0247(7) Uani 1 1 d .
H37A H 0.9051 0.4940 0.5753 0.030 Uiso 1 1 calc R
H37B H 0.9312 0.6099 0.5384 0.030 Uiso 1 1 calc R

loop_
_atom_site_aniso_label
_atom_site_aniso_U_11
_atom_site_aniso_U_22
_atom_site_aniso_U_33
_atom_site_aniso_U_23
_atom_site_aniso_U_13
_atom_site_aniso_U_12
Ni1 0.0162(2) 0.0231(2) 0.01491(19) 0.00105(16) 0.00358(15) 0.00013(15)
Ni2 0.0167(2) 0.0246(2) 0.01413(18) -0.00039(16) 0.00357(15) -0.00038(15)
Ni3 0.0177(2) 0.0247(2) 0.01694(19) 0.00219(16) 0.00391(16) 0.00143(16)
Cl1 0.0213(4) 0.0251(4) 0.0176(3) 0.0027(3) 0.0019(3) 0.0013(3)
Cl2 0.0222(4) 0.0259(4) 0.0221(4) 0.0010(3) 0.0072(3) -0.0002(3)
Cl3 0.0321(4) 0.0321(5) 0.0213(4) 0.0079(3) 0.0081(3) 0.0052(3)
O1 0.0178(11) 0.0239(12) 0.0158(10) 0.0010(9) 0.0047(8) -0.0014(9)
O2 0.0216(11) 0.0330(14) 0.0162(10) -0.0021(9) 0.0010(9) 0.0021(9)
O3 0.0177(11) 0.0254(12) 0.0152(10) -0.0006(9) 0.0059(8) 0.0006(9)
O4 0.0253(13) 0.0430(16) 0.0328(13) 0.0083(12) 0.0018(11) 0.0017(11)
O5 0.0190(11) 0.0280(13) 0.0159(10) 0.0016(9) 0.0031(9) -0.0001(9)
O6 0.0462(17) 0.066(2) 0.0338(14) 0.0192(14) -0.0033(13) -0.0307(15)
O7 0.0211(11) 0.0264(13) 0.0205(10) -0.0048(9) 0.0027(9) 0.0011(9)
N1 0.0190(13) 0.0258(15) 0.0169(12) -0.0010(11) 0.0038(11) -0.0022(11)
N2 0.0192(13) 0.0241(16) 0.0284(14) -0.0018(12) 0.0037(12) -0.0006(11)
N3 0.0232(14) 0.0232(15) 0.0206(13) 0.0015(11) 0.0089(11) 0.0010(11)
C1 0.0228(16) 0.0181(16) 0.0174(14) 0.0021(12) 0.0086(13) 0.0027(12)
C2 0.0199(16) 0.0231(17) 0.0202(15) -0.0003(13) 0.0051(13) -0.0014(12)
C3 0.0308(18) 0.0229(17) 0.0155(14) -0.0009(13) 0.0081(13) -0.0024(13)
C4 0.0270(17) 0.0251(18) 0.0250(16) -0.0001(14) 0.0159(14) -0.0028(13)
C5 0.0203(16) 0.0213(17) 0.0270(16) -0.0003(13) 0.0105(13) -0.0010(12)
C6 0.0181(15) 0.0171(16) 0.0191(14) 0.0013(12) 0.0054(12) 0.0019(12)
C7 0.0153(15) 0.0244(18) 0.0240(15) 0.0042(13) 0.0046(13) -0.0005(12)
C8 0.0184(16) 0.041(2) 0.0184(15) -0.0031(14) 0.0014(13) -0.0044(14)
C9 0.0227(17) 0.034(2) 0.0188(15) 0.0025(14) -0.0033(13) -0.0020(14)
C10 0.0235(17) 0.035(2) 0.0162(15) -0.0009(14) 0.0013(13) -0.0035(14)
C11 0.0329(19) 0.037(2) 0.0223(16) -0.0030(15) 0.0063(15) 0.0060(16)
C12 0.0242(17) 0.0242(18) 0.0211(15) -0.0031(13) 0.0095(13) -0.0037(13)
C13 0.0247(17) 0.0285(19) 0.0238(16) -0.0018(14) 0.0077(14) -0.0002(14)
C14 0.044(2) 0.032(2) 0.0272(18) -0.0013(15) 0.0210(17) -0.0043(16)
C15 0.042(2) 0.036(2) 0.043(2) 0.0009(18) 0.0313(19) -0.0029(17)
C16 0.0276(19) 0.034(2) 0.047(2) -0.0015(17) 0.0208(17) 0.0017(15)
C17 0.0240(17) 0.0255(19) 0.0294(17) -0.0031(14) 0.0111(14) -0.0003(13)
C18 0.0173(16) 0.0281(19) 0.0321(18) -0.0008(15) 0.0053(14) 0.0030(13)
C19 0.0199(17) 0.033(2) 0.0290(17) 0.0011(15) 0.0027(14) 0.0061(14)
C20 0.0203(16) 0.0290(19) 0.0272(17) 0.0006(14) 0.0041(14) 0.0018(13)
C21 0.0254(18) 0.034(2) 0.0331(18) 0.0044(16) 0.0074(15) 0.0004(15)
C22 0.039(2) 0.053(3) 0.0295(19) 0.0041(18) 0.0034(17) 0.0059(19)
C23 0.0203(16) 0.0258(18) 0.0203(15) -0.0054(13) 0.0030(13) 0.0051(13)
C24 0.0259(17) 0.0302(19) 0.0165(15) -0.0036(13) 0.0038(13) 0.0034(14)
C25 0.0238(17) 0.039(2) 0.0228(16) -0.0059(15) -0.0020(14) 0.0091(15)
C26 0.0189(17) 0.038(2) 0.0326(18) -0.0090(16) -0.0017(15) 0.0024(14)
C27 0.0222(17) 0.036(2) 0.0339(18) -0.0004(16) 0.0074(15) -0.0005(14)
C28 0.0196(16) 0.0285(19) 0.0225(15) -0.0026(14) 0.0042(13) 0.0013(13)
C29 0.0213(17) 0.0286(19) 0.0282(17) 0.0002(14) 0.0106(14) 0.0006(13)
C30 0.0254(17) 0.032(2) 0.0250(16) 0.0057(15) 0.0085(14) -0.0017(14)
C31 0.036(2) 0.033(2) 0.0305(18) 0.0049(16) 0.0101(16) 0.0011(16)
C32 0.042(2) 0.032(2) 0.038(2) 0.0081(17) 0.0118(18) 0.0054(16)
C33 0.069(3) 0.080(4) 0.038(2) 0.021(2) -0.005(2) -0.042(3)
C34 0.0284(18) 0.032(2) 0.0286(17) -0.0095(15) 0.0024(15) -0.0058(15)
C35 0.040(2) 0.031(2) 0.0370(19) -0.0105(16) 0.0209(17) -0.0112(16)
C36 0.0306(19) 0.028(2) 0.0322(18) 0.0009(15) 0.0138(15) 0.0036(14)
C37 0.0167(15) 0.0302(19) 0.0276(16) 0.0034(14) 0.0066(13) 0.0032(13)

loop_
_atom_type_symbol
_atom_type_description
_atom_type_scat_dispersion_real
_atom_type_scat_dispersion_imag
_atom_type_scat_source
C C 0.0033 0.0016 'International Tables Vol C Tables 4.2.6.8 and 6.1.1.4'
H H 0.0000 0.0000 'International Tables Vol C Tables 4.2.6.8 and 6.1.1.4'
N N 0.0061 0.0033 'International Tables Vol C Tables 4.2.6.8 and 6.1.1.4'
O O 0.0106 0.0060 'International Tables Vol C Tables 4.2.6.8 and 6.1.1.4'
Cl Cl 0.1484 0.1585 'International Tables Vol C Tables 4.2.6.8 and 6.1.1.4'
Ni Ni 0.3393 1.1124 'International Tables Vol C Tables 4.2.6.8 and 6.1.1.4'

loop_
_geom_angle_atom_site_label_1
_geom_angle_atom_site_label_2
_geom_angle_atom_site_label_3
_geom_angle
O5 Ni1 N3 92.26(10)
O5 Ni1 O7 96.28(9)
N3 Ni1 O7 94.17(10)
O5 Ni1 O3 83.58(8)
N3 Ni1 O3 97.49(9)
O7 Ni1 O3 168.33(8)
O5 Ni1 O1 79.00(8)
N3 Ni1 O1 166.52(10)
O7 Ni1 O1 96.96(8)
O3 Ni1 O1 71.53(8)
O5 Ni1 Cl1 161.69(7)
N3 Ni1 Cl1 103.02(8)
O7 Ni1 Cl1 92.65(6)
O3 Ni1 Cl1 84.47(6)
O1 Ni1 Cl1 84.08(6)
O5 Ni1 Ni3 47.09(6)
N3 Ni1 Ni3 119.05(8)
O7 Ni1 Ni3 127.20(6)
O3 Ni1 Ni3 45.85(5)
O1 Ni1 Ni3 47.64(6)
Cl1 Ni1 Ni3 115.31(2)
O5 Ni1 Ni2 107.73(7)
N3 Ni1 Ni2 133.65(7)
O7 Ni1 Ni2 123.34(6)
O3 Ni1 Ni2 46.51(5)
O1 Ni1 Ni2 42.79(5)
Cl1 Ni1 Ni2 54.23(2)
Ni3 Ni1 Ni2 61.177(15)
N1 Ni2 O1 92.48(9)
N1 Ni2 O2 92.85(9)
O1 Ni2 O2 174.59(8)
N1 Ni2 O3 165.58(9)
O1 Ni2 O3 73.49(8)
O2 Ni2 O3 101.14(8)
N1 Ni2 Cl2 103.42(8)
O1 Ni2 Cl2 87.49(7)
O2 Ni2 Cl2 92.21(7)
O3 Ni2 Cl2 79.73(6)
N1 Ni2 Cl1 93.60(8)
O1 Ni2 Cl1 84.53(7)
O2 Ni2 Cl1 94.18(7)
O3 Ni2 Cl1 82.00(6)
Cl2 Ni2 Cl1 161.50(3)
N1 Ni2 Ni1 121.32(8)
O1 Ni2 Ni1 46.16(6)
O2 Ni2 Ni1 129.44(6)
O3 Ni2 Ni1 45.90(6)
Cl2 Ni2 Ni1 111.77(2)
Cl1 Ni2 Ni1 51.65(2)
N1 Ni2 Ni3 126.60(7)
O1 Ni2 Ni3 46.25(6)
O2 Ni2 Ni3 130.04(6)
O3 Ni2 Ni3 44.45(5)
Cl2 Ni2 Ni3 53.40(2)
Cl1 Ni2 Ni3 110.23(2)
Ni1 Ni2 Ni3 58.664(14)
N2 Ni3 O3 90.61(9)
N2 Ni3 O5 93.15(10)
O3 Ni3 O5 81.16(8)
N2 Ni3 O1 160.07(10)
O3 Ni3 O1 71.68(8)
O5 Ni3 O1 75.55(8)
N2 Ni3 Cl3 99.89(8)
O3 Ni3 Cl3 169.29(6)
O5 Ni3 Cl3 100.26(6)
O1 Ni3 Cl3 98.27(6)
N2 Ni3 Cl2 103.13(8)
O3 Ni3 Cl2 79.62(6)
O5 Ni3 Cl2 154.83(6)
O1 Ni3 Cl2 83.06(6)
Cl3 Ni3 Cl2 95.76(3)
N2 Ni3 Ni1 114.01(8)
O3 Ni3 Ni1 46.81(6)
O5 Ni3 Ni1 43.27(6)
O1 Ni3 Ni1 46.91(6)
Cl3 Ni3 Ni1 128.49(3)
Cl2 Ni3 Ni1 111.75(2)
N2 Ni3 Ni2 128.65(8)
O3 Ni3 Ni2 45.97(6)
O5 Ni3 Ni2 102.94(6)
O1 Ni3 Ni2 42.25(5)
Cl3 Ni3 Ni2 123.84(3)
Cl2 Ni3 Ni2 51.89(2)
Ni1 Ni3 Ni2 60.159(13)
Ni1 Cl1 Ni2 74.12(2)
Ni2 Cl2 Ni3 74.71(3)
C1 O1 Ni2 127.78(18)
C1 O1 Ni1 121.43(18)
Ni2 O1 Ni1 91.05(8)
C1 O1 Ni3 127.43(17)
Ni2 O1 Ni3 91.50(8)
Ni1 O1 Ni3 85.45(7)
C11 O2 C10 110.7(2)
C11 O2 Ni2 121.43(18)
C10 O2 Ni2 126.35(18)
C12 O3 Ni3 128.07(19)
C12 O3 Ni1 118.16(18)
Ni3 O3 Ni1 87.34(7)
C12 O3 Ni2 132.27(18)
Ni3 O3 Ni2 89.59(8)
Ni1 O3 Ni2 87.59(8)
C21 O4 C22 111.9(3)
C23 O5 Ni1 128.0(2)
C23 O5 Ni3 126.5(2)
Ni1 O5 Ni3 89.65(8)
C32 O6 C33 112.5(3)
C37 O7 C34 109.5(2)
C37 O7 Ni1 128.22(18)
C34 O7 Ni1 122.22(19)
C7 N1 C8 116.7(3)
C7 N1 Ni2 124.7(2)
C8 N1 Ni2 118.56(19)
C18 N2 C19 115.6(3)
C18 N2 Ni3 124.5(2)
C19 N2 Ni3 119.8(2)
C29 N3 C30 116.0(3)
C29 N3 Ni1 123.4(2)
C30 N3 Ni1 120.6(2)
O1 C1 C2 118.8(3)
O1 C1 C6 122.0(3)
C2 C1 C6 119.3(3)
C3 C2 C1 120.3(3)
C4 C3 C2 120.7(3)
C5 C4 C3 119.6(3)
C4 C5 C6 120.9(3)
C1 C6 C5 119.1(3)
C1 C6 C7 125.5(3)
C5 C6 C7 115.3(3)
N1 C7 C6 127.4(3)
N1 C8 C9 111.1(3)
C10 C9 C8 112.1(3)
O2 C10 C9 111.1(2)
O3 C12 C13 120.2(3)
O3 C12 C17 121.5(3)
C13 C12 C17 118.3(3)
C14 C13 C12 121.8(3)
C13 C14 C15 120.8(3)
C16 C15 C14 118.2(3)
C15 C16 C17 122.6(3)
C16 C17 C12 118.3(3)
C16 C17 C18 116.2(3)
C12 C17 C18 125.5(3)
N2 C18 C17 129.2(3)
N2 C19 C20 110.4(3)
C21 C20 C19 112.9(3)
O4 C21 C20 109.2(3)
O5 C23 C24 119.0(3)
O5 C23 C28 122.9(3)
C24 C23 C28 118.1(3)
C25 C24 C23 120.8(3)
C24 C25 C26 121.2(3)
C27 C26 C25 118.3(3)
C26 C27 C28 122.6(3)
C27 C28 C23 119.0(3)
C27 C28 C29 116.7(3)
C23 C28 C29 124.3(3)
N3 C29 C28 128.3(3)
N3 C30 C31 111.0(3)
C30 C31 C32 111.3(3)
O6 C32 C31 107.5(3)
O7 C34 C35 105.3(3)
C36 C35 C34 101.5(3)
C37 C36 C35 102.5(3)
O7 C37 C36 104.9(2)

loop_
_geom_bond_atom_site_label_1
_geom_bond_atom_site_label_2
_geom_bond_distance
Ni1 O5 1.988(2)
Ni1 N3 2.019(3)
Ni1 O7 2.070(2)
Ni1 O3 2.117(2)
Ni1 O1 2.125(2)
Ni1 Cl1 2.4017(8)
Ni1 Ni3 2.9007(6)
Ni1 Ni2 2.9458(6)
Ni2 N1 1.996(2)
Ni2 O1 2.001(2)
Ni2 O2 2.095(2)
Ni2 O3 2.139(2)
Ni2 Cl2 2.4270(9)
Ni2 Cl1 2.4850(9)
Ni2 Ni3 2.9753(6)
Ni3 N2 2.034(3)
Ni3 O3 2.084(2)
Ni3 O5 2.125(2)
Ni3 O1 2.150(2)
Ni3 Cl3 2.3145(9)
Ni3 Cl2 2.4764(9)
O1 C1 1.348(3)
O2 C11 1.421(4)
O2 C10 1.446(4)
O3 C12 1.351(3)
O4 C21 1.411(4)
O4 C22 1.415(4)
O5 C23 1.321(4)
O6 C32 1.401(4)
O6 C33 1.413(4)
O7 C37 1.454(4)
O7 C34 1.455(4)
N1 C7 1.284(4)
N1 C8 1.472(4)
N2 C18 1.283(4)
N2 C19 1.479(4)
N3 C29 1.285(4)
N3 C30 1.480(4)
C1 C2 1.400(4)
C1 C6 1.407(4)
C2 C3 1.388(4)
C3 C4 1.385(4)
C4 C5 1.381(4)
C5 C6 1.410(4)
C6 C7 1.458(4)
C8 C9 1.516(4)
C9 C10 1.515(5)
C12 C13 1.394(4)
C12 C17 1.415(4)
C13 C14 1.373(4)
C14 C15 1.388(5)
C15 C16 1.377(5)
C16 C17 1.403(4)
C17 C18 1.459(5)
C19 C20 1.512(5)
C20 C21 1.511(5)
C23 C24 1.411(4)
C23 C28 1.413(5)
C24 C25 1.375(5)
C25 C26 1.401(5)
C26 C27 1.361(5)
C27 C28 1.405(5)
C28 C29 1.451(4)
C30 C31 1.501(5)
C31 C32 1.525(5)
C34 C35 1.525(5)
C35 C36 1.520(5)
C36 C37 1.504(5)
